data_4122049
loop_
_publ_author_name
'Mondal, Kartik Chandra'
'Samuel, Prinson P.'
'Roesky, Herbert W.'
'Aysin, Rinat R.'
'Leites, Larissa A.'
'Neudeck, Sven'
'L\"ubben, Jens'
'Dittrich, Birger'
'Holzmann, Nicole'
'Hermann, Markus'
'Frenking, Gernot'

_publ_section_title
;
 One-electron-mediated rearrangements of 2,3-disiladicarbene.
;
_journal_issue 25
_journal_name_full 'Journal of the American Chemical Society'
_journal_page_first 8919
_journal_page_last 8922
_journal_paper_doi 10.1021/ja504821u
_journal_volume 136
_journal_year 2014
_chemical_formula_moiety 'C46 H70 N2 Si2, 2(C4 H8 0)'
_chemical_formula_sum 'C54 H86 N2 O2 Si2'
_chemical_formula_weight 851.42
_chemical_name_systematic
;
 ?
;
_space_group_crystal_system triclinic
_space_group_IT_number 2
_space_group_name_Hall '-P 1'
_space_group_name_H-M_alt 'P -1'
_symmetry_space_group_name_Hall '-P 1'
_symmetry_space_group_name_H-M 'P -1'
_atom_sites_solution_hydrogens mixed
_audit_creation_method SHELXL-2013
_cell_angle_alpha 100.4530(14)
_cell_angle_beta 101.9460(16)
_cell_angle_gamma 96.7280(17)
_cell_formula_units_Z 2
_cell_length_a 9.8211(4)
_cell_length_b 15.0223(6)
_cell_length_c 17.9364(7)
_cell_measurement_reflns_used 9549
_cell_measurement_temperature 100(2)
_cell_measurement_theta_max 71.6847
_cell_measurement_theta_min 3.0309
_cell_volume 2512.85(18)
_computing_cell_refinement 'SAINT V7.61A (Bruker AXS, 2008)'
_computing_data_collection 'APEX2 v2009.11-0'
_computing_data_reduction 'SAINT V7.61A (Bruker AXS, 2008)'
_computing_molecular_graphics Shelxle
_computing_publication_material 'enCIFer 1.3, CCDC, 2008'
_computing_structure_refinement 'SHELXL-2013 (Sheldrick, 2013)'
_computing_structure_solution SHELXT
_diffrn_ambient_temperature 100(2)
_diffrn_measured_fraction_theta_full 0.967
_diffrn_measured_fraction_theta_max 0.952
_diffrn_measurement_device_type 'Bruker SMART 6000 Diffractometer'
_diffrn_measurement_method '\w and \f scans'
_diffrn_radiation_type CuK\a
_diffrn_radiation_wavelength 1.54178
_diffrn_reflns_av_R_equivalents 0.0306
_diffrn_reflns_av_unetI/netI 0.0203
_diffrn_reflns_Laue_measured_fraction_full 0.967
_diffrn_reflns_Laue_measured_fraction_max 0.952
_diffrn_reflns_limit_h_max 11
_diffrn_reflns_limit_h_min -11
_diffrn_reflns_limit_k_max 18
_diffrn_reflns_limit_k_min -18
_diffrn_reflns_limit_l_max 21
_diffrn_reflns_limit_l_min -21
_diffrn_reflns_number 81961
_diffrn_reflns_point_group_measured_fraction_full 0.967
_diffrn_reflns_point_group_measured_fraction_max 0.952
_diffrn_reflns_theta_full 67.679
_diffrn_reflns_theta_max 71.996
_diffrn_reflns_theta_min 2.576
_diffrn_source 'rotating-anode X-ray tube'
_exptl_absorpt_coefficient_mu 0.940
_exptl_absorpt_correction_T_max 0.7535
_exptl_absorpt_correction_T_min 0.6645
_exptl_absorpt_correction_type multi-scan
_exptl_absorpt_process_details
;
 SADABS version 2013/1, multi-scan. (G. M. Sheldrick, 2013)
;
_exptl_crystal_colour colorless
_exptl_crystal_density_diffrn 1.125
_exptl_crystal_description rod
_exptl_crystal_F_000 936
_exptl_crystal_size_max 0.6
_exptl_crystal_size_mid 0.3
_exptl_crystal_size_min 0.2
_refine_diff_density_max 0.400
_refine_diff_density_min -0.249
_refine_diff_density_rms 0.050
_refine_ls_extinction_method none
_refine_ls_goodness_of_fit_ref 1.066
_refine_ls_hydrogen_treatment mixed
_refine_ls_matrix_type full
_refine_ls_number_parameters 557
_refine_ls_number_reflns 9403
_refine_ls_number_restraints 0
_refine_ls_restrained_S_all 1.066
_refine_ls_R_factor_all 0.0441
_refine_ls_R_factor_gt 0.0405
_refine_ls_shift/su_max 0.001
_refine_ls_shift/su_mean 0.000
_refine_ls_structure_factor_coef Fsqd
_refine_ls_weighting_details 'w=1/[\s^2^(Fo^2^)+(0.0461P)^2^+1.8943P] where P=(Fo^2^+2Fc^2^)/3'
_refine_ls_weighting_scheme calc
_refine_ls_wR_factor_gt 0.1062
_refine_ls_wR_factor_ref 0.1091
_reflns_Friedel_coverage 0.000
_reflns_number_gt 8608
_reflns_number_total 9403
_reflns_threshold_expression 'I > 2\s(I)'
_cod_data_source_file ja504821u_si_003.cif
_cod_data_source_block km103k
_cod_depositor_comments 'Adding full bibliography for 4122049--4122051.cif.'
_cod_original_cell_volume 2512.85(17)
_cod_database_code 4122049
_shelx_space_group_comment
;
The symmetry employed for this shelxl refinement is uniquely defined
by the following loop, which should always be used as a source of
symmetry information in preference to the above space-group names.
They are only intended as comments.
;
_shelxl_version_number 2013-5

loop_
_publ_contact_author
'Luebben, Jens'
'Mondal, Kartik Chandra'

loop_
_space_group_symop_operation_xyz
'x, y, z'
'-x, -y, -z'

loop_
_atom_site_label
_atom_site_type_symbol
_atom_site_fract_x
_atom_site_fract_y
_atom_site_fract_z
_atom_site_U_iso_or_equiv
_atom_site_adp_type
_atom_site_occupancy
_atom_site_site_symmetry_order
_atom_site_calc_flag
_atom_site_refinement_flags_posn
_atom_site_refinement_flags_adp
Si1B Si 0.64989(4) 0.76026(2) 0.68137(2) 0.01312(10) Uani 1 1 d . .
Si1A Si 0.72491(4) 0.68944(2) 0.78478(2) 0.01335(10) Uani 1 1 d . .
N2B N 0.87090(13) 0.89447(8) 0.65177(7) 0.0160(2) Uani 1 1 d . .
N2A N 0.51052(14) 0.55122(9) 0.77711(7) 0.0198(3) Uani 1 1 d . .
C5B C 0.84092(15) 0.73500(10) 0.58738(8) 0.0153(3) Uani 1 1 d . .
C1B C 0.80255(15) 0.81443(10) 0.64339(8) 0.0141(3) Uani 1 1 d . .
C3B C 0.57435(15) 0.68378(10) 0.58089(8) 0.0161(3) Uani 1 1 d . .
C12B C 0.87925(17) 0.76710(10) 0.51632(9) 0.0192(3) Uani 1 1 d . .
H12A H 0.7932 0.7800 0.4830 0.023 Uiso 1 1 calc R U
H12B H 0.9473 0.8250 0.5347 0.023 Uiso 1 1 calc R U
C13A C 0.66784(15) 0.77769(9) 0.85536(8) 0.0148(3) Uani 1 1 d . .
C14A C 0.70839(15) 0.78611(10) 0.93657(9) 0.0166(3) Uani 1 1 d . .
C22A C 0.53105(15) 0.82676(10) 0.73541(8) 0.0158(3) Uani 1 1 d . .
C1A C 0.64095(16) 0.56665(10) 0.77703(8) 0.0163(3) Uani 1 1 d . .
C4B C 0.71282(16) 0.65510(10) 0.56265(9) 0.0174(3) Uani 1 1 d . .
H4BA H 0.6960 0.6302 0.5059 0.021 Uiso 1 1 calc R U
H4BB H 0.7373 0.6053 0.5898 0.021 Uiso 1 1 calc R U
C18B C 0.78449(16) 1.03990(10) 0.67029(9) 0.0182(3) Uani 1 1 d . .
C17A C 0.57792(16) 0.92139(10) 0.87458(9) 0.0191(3) Uani 1 1 d . .
H17A H 0.5336 0.9677 0.8543 0.023 Uiso 1 1 calc R U
C13B C 0.84775(15) 0.97200(10) 0.70336(9) 0.0160(3) Uani 1 1 d . .
C8B C 0.97290(16) 0.70590(10) 0.63461(9) 0.0183(3) Uani 1 1 d . .
H8BA H 1.0464 0.7606 0.6570 0.022 Uiso 1 1 calc R U
H8BB H 0.9476 0.6814 0.6784 0.022 Uiso 1 1 calc R U
C5A C 0.71732(17) 0.48307(10) 0.77174(9) 0.0201(3) Uani 1 1 d . .
C15A C 0.68434(16) 0.86315(11) 0.98598(9) 0.0194(3) Uani 1 1 d . .
H15A H 0.7098 0.8689 1.0409 0.023 Uiso 1 1 calc R U
C14B C 0.89856(16) 0.98405(10) 0.78468(9) 0.0178(3) Uani 1 1 d . .
C7B C 0.50964(17) 0.73986(11) 0.52286(9) 0.0210(3) Uani 1 1 d . .
H7BA H 0.4895 0.7030 0.4697 0.031 Uiso 1 1 calc R U
H7BB H 0.5763 0.7955 0.5272 0.031 Uiso 1 1 calc R U
H7BC H 0.4219 0.7568 0.5347 0.031 Uiso 1 1 calc R U
C17B C 0.76526(17) 1.11732(10) 0.72071(10) 0.0221(3) Uani 1 1 d . .
H17B H 0.7230 1.1639 0.6997 0.026 Uiso 1 1 calc R U
C24A C 0.49597(17) 0.91395(10) 0.70750(9) 0.0198(3) Uani 1 1 d . .
H24A H 0.4186 0.9351 0.7290 0.030 Uiso 1 1 calc R U
H24B H 0.4676 0.9005 0.6504 0.030 Uiso 1 1 calc R U
H24C H 0.5793 0.9619 0.7253 0.030 Uiso 1 1 calc R U
C22B C 0.74100(17) 1.02786(11) 0.58210(9) 0.0217(3) Uani 1 1 d . .
H22B H 0.6943 0.9628 0.5601 0.026 Uiso 1 1 calc R U
C18A C 0.59692(15) 0.84412(10) 0.82364(8) 0.0152(3) Uani 1 1 d . .
C19B C 0.99042(17) 0.91917(10) 0.81800(9) 0.0192(3) Uani 1 1 d . .
H19B H 0.9449 0.8550 0.7915 0.023 Uiso 1 1 calc R U
C6B C 0.46753(17) 0.59837(10) 0.57455(9) 0.0204(3) Uani 1 1 d . .
H6BA H 0.4443 0.5620 0.5211 0.031 Uiso 1 1 calc R U
H6BB H 0.3817 0.6170 0.5879 0.031 Uiso 1 1 calc R U
H6BC H 0.5082 0.5614 0.6106 0.031 Uiso 1 1 calc R U
C23A C 0.39103(16) 0.75914(10) 0.71984(9) 0.0193(3) Uani 1 1 d . .
H23A H 0.3306 0.7852 0.7524 0.029 Uiso 1 1 calc R U
H23B H 0.4116 0.7007 0.7326 0.029 Uiso 1 1 calc R U
H23C H 0.3425 0.7489 0.6647 0.029 Uiso 1 1 calc R U
C16A C 0.62339(17) 0.93099(11) 0.95477(9) 0.0212(3) Uani 1 1 d . .
H16A H 0.6125 0.9848 0.9886 0.025 Uiso 1 1 calc R U
C19A C 0.77566(17) 0.71209(10) 0.97086(9) 0.0199(3) Uani 1 1 d . .
H19A H 0.8044 0.6716 0.9281 0.024 Uiso 1 1 calc R U
C16B C 0.80669(18) 1.12764(11) 0.80107(10) 0.0245(3) Uani 1 1 d . .
H16B H 0.7895 1.1797 0.8345 0.029 Uiso 1 1 calc R U
C15B C 0.87325(17) 1.06179(11) 0.83228(9) 0.0217(3) Uani 1 1 d . .
H15B H 0.9023 1.0697 0.8873 0.026 Uiso 1 1 calc R U
C11B C 0.94338(17) 0.69623(11) 0.46743(9) 0.0226(3) Uani 1 1 d . .
H11A H 0.8714 0.6410 0.4435 0.027 Uiso 1 1 calc R U
H11B H 0.9714 0.7220 0.4248 0.027 Uiso 1 1 calc R U
C3A C 0.46375(18) 0.45119(11) 0.76956(9) 0.0228(3) Uani 1 1 d . .
C20B C 1.13527(18) 0.93608(12) 0.79868(10) 0.0245(3) Uani 1 1 d . .
H20A H 1.1950 0.8945 0.8200 0.037 Uiso 1 1 calc R U
H20B H 1.1799 0.9997 0.8217 0.037 Uiso 1 1 calc R U
H20C H 1.1233 0.9248 0.7420 0.037 Uiso 1 1 calc R U
C9B C 1.03325(17) 0.63333(11) 0.58523(9) 0.0227(3) Uani 1 1 d . .
H9BA H 1.1181 0.6181 0.6178 0.027 Uiso 1 1 calc R U
H9BB H 0.9626 0.5767 0.5655 0.027 Uiso 1 1 calc R U
C8A C 0.82972(19) 0.49253(11) 0.84793(10) 0.0260(4) Uani 1 1 d . .
H8AA H 0.8938 0.5516 0.8579 0.031 Uiso 1 1 calc R U
H8AB H 0.7825 0.4938 0.8917 0.031 Uiso 1 1 calc R U
C21B C 1.00879(18) 0.92725(12) 0.90578(9) 0.0244(3) Uani 1 1 d . .
H21A H 1.0593 0.8789 0.9221 0.037 Uiso 1 1 calc R U
H21B H 0.9160 0.9206 0.9181 0.037 Uiso 1 1 calc R U
H21C H 1.0629 0.9874 0.9334 0.037 Uiso 1 1 calc R U
C10B C 1.07210(18) 0.66893(12) 0.51662(10) 0.0258(4) Uani 1 1 d . .
H10A H 1.1076 0.6207 0.4840 0.031 Uiso 1 1 calc R U
H10B H 1.1480 0.7227 0.5363 0.031 Uiso 1 1 calc R U
C4D C 0.6126(2) 0.85353(12) 1.29571(11) 0.0319(4) Uani 1 1 d . .
H01A H 0.5846 0.7960 1.3121 0.038 Uiso 1 1 calc R U
H01B H 0.5594 0.9008 1.3159 0.038 Uiso 1 1 calc R U
C20A C 0.90809(19) 0.75066(12) 1.03597(10) 0.0292(4) Uani 1 1 d . .
H20D H 0.9532 0.7000 1.0518 0.044 Uiso 1 1 calc R U
H20E H 0.8820 0.7864 1.0808 0.044 Uiso 1 1 calc R U
H20F H 0.9739 0.7903 1.0171 0.044 Uiso 1 1 calc R U
C21A C 0.6684(2) 0.65275(12) 0.99942(11) 0.0300(4) Uani 1 1 d . .
H21D H 0.7120 0.6035 1.0191 0.045 Uiso 1 1 calc R U
H21E H 0.5867 0.6260 0.9561 0.045 Uiso 1 1 calc R U
H21F H 0.6377 0.6907 1.0414 0.045 Uiso 1 1 calc R U
C23B C 0.8703(2) 1.04370(13) 0.54853(11) 0.0306(4) Uani 1 1 d . .
H23D H 0.8411 1.0304 0.4915 0.046 Uiso 1 1 calc R U
H23E H 0.9365 1.0032 0.5651 0.046 Uiso 1 1 calc R U
H23F H 0.9162 1.1077 0.5675 0.046 Uiso 1 1 calc R U
C12A C 0.7901(2) 0.47390(12) 0.70327(11) 0.0325(4) Uani 1 1 d . .
H12C H 0.8532 0.5321 0.7078 0.039 Uiso 1 1 calc R U
H12D H 0.7178 0.4630 0.6537 0.039 Uiso 1 1 calc R U
C3D C 0.7701(2) 0.88579(12) 1.32305(11) 0.0316(4) Uani 1 1 d . .
H01C H 0.7938 0.9527 1.3272 0.038 Uiso 1 1 calc R U
H01D H 0.8080 0.8708 1.3741 0.038 Uiso 1 1 calc R U
C24B C 0.6365(2) 1.08969(13) 0.55486(11) 0.0334(4) Uani 1 1 d . .
H24D H 0.6075 1.0750 0.4978 0.050 Uiso 1 1 calc R U
H24E H 0.6815 1.1540 0.5728 0.050 Uiso 1 1 calc R U
H24F H 0.5536 1.0797 0.5765 0.050 Uiso 1 1 calc R U
C7A C 0.3420(2) 0.41967(12) 0.69771(11) 0.0319(4) Uani 1 1 d . .
H7AA H 0.3074 0.3543 0.6917 0.048 Uiso 1 1 calc R U
H7AB H 0.3748 0.4296 0.6514 0.048 Uiso 1 1 calc R U
H7AC H 0.2656 0.4549 0.7038 0.048 Uiso 1 1 calc R U
C4A C 0.5942(2) 0.40483(11) 0.76066(13) 0.0337(4) Uani 1 1 d . .
H4AA H 0.6155 0.3675 0.8005 0.040 Uiso 1 1 calc R U
H4AB H 0.5767 0.3645 0.7084 0.040 Uiso 1 1 calc R U
C2D C 0.8254(2) 0.83229(13) 1.25926(13) 0.0358(4) Uani 1 1 d . .
H01E H 0.9136 0.8670 1.2538 0.043 Uiso 1 1 calc R U
H01F H 0.8450 0.7726 1.2712 0.043 Uiso 1 1 calc R U
C6A C 0.4135(2) 0.43749(12) 0.84210(11) 0.0332(4) Uani 1 1 d . .
H6AA H 0.3762 0.3726 0.8364 0.050 Uiso 1 1 calc R U
H6AB H 0.3393 0.4744 0.8487 0.050 Uiso 1 1 calc R U
H6AC H 0.4928 0.4567 0.8879 0.050 Uiso 1 1 calc R U
C5D C 0.5892(2) 0.83831(13) 1.20820(12) 0.0355(4) Uani 1 1 d . .
H01G H 0.5122 0.7863 1.1827 0.043 Uiso 1 1 calc R U
H01H H 0.5633 0.8938 1.1901 0.043 Uiso 1 1 calc R U
H1 H 0.8648(19) 0.6912(12) 0.8026(11) 0.019(4) Uiso 1 1 d . .
C9A C 0.9169(2) 0.41463(13) 0.84577(13) 0.0369(4) Uani 1 1 d . .
H9AA H 0.9907 0.4263 0.8948 0.044 Uiso 1 1 calc R U
H9AB H 0.8551 0.3562 0.8421 0.044 Uiso 1 1 calc R U
C3C C 0.6868(2) 0.24781(15) 1.07024(12) 0.0382(4) Uani 1 1 d . .
H01I H 0.5983 0.2648 1.0825 0.046 Uiso 1 1 calc R U
H01J H 0.7164 0.2000 1.0986 0.046 Uiso 1 1 calc R U
C2C C 0.6697(2) 0.21605(15) 0.98350(12) 0.0406(5) Uani 1 1 d . .
H01K H 0.7297 0.1689 0.9730 0.049 Uiso 1 1 calc R U
H01L H 0.5703 0.1891 0.9582 0.049 Uiso 1 1 calc R U
C11A C 0.8766(3) 0.39486(14) 0.70129(13) 0.0464(6) Uani 1 1 d . .
H11C H 0.8122 0.3359 0.6916 0.056 Uiso 1 1 calc R U
H11D H 0.9248 0.3930 0.6578 0.056 Uiso 1 1 calc R U
C5C C 0.7674(3) 0.36981(14) 1.01709(13) 0.0443(5) Uani 1 1 d . .
H01M H 0.6980 0.4120 1.0218 0.053 Uiso 1 1 calc R U
H01N H 0.8540 0.4041 1.0093 0.053 Uiso 1 1 calc R U
C10A C 0.9853(2) 0.40600(15) 0.77723(15) 0.0468(5) Uani 1 1 d . .
H10C H 1.0351 0.3523 0.7752 0.056 Uiso 1 1 calc R U
H10D H 1.0559 0.4614 0.7842 0.056 Uiso 1 1 calc R U
C4C C 0.8008(3) 0.33020(16) 1.08973(13) 0.0461(5) Uani 1 1 d . .
H01O H 0.8958 0.3122 1.0978 0.055 Uiso 1 1 calc R U
H01P H 0.7946 0.3742 1.1367 0.055 Uiso 1 1 calc R U
O1C O 0.71088(17) 0.29411(10) 0.95375(8) 0.0424(3) Uani 1 1 d . .
O1D O 0.71822(17) 0.81882(11) 1.18964(9) 0.0495(4) Uani 1 1 d . .

loop_
_atom_site_aniso_label
_atom_site_aniso_U_11
_atom_site_aniso_U_22
_atom_site_aniso_U_33
_atom_site_aniso_U_23
_atom_site_aniso_U_13
_atom_site_aniso_U_12
Si1B 0.0139(2) 0.01300(18) 0.01290(18) 0.00294(14) 0.00335(14) 0.00312(14)
Si1A 0.0149(2) 0.01222(18) 0.01350(19) 0.00302(14) 0.00374(14) 0.00318(14)
N2B 0.0180(6) 0.0161(6) 0.0147(6) 0.0036(5) 0.0044(5) 0.0039(5)
N2A 0.0220(7) 0.0175(6) 0.0194(6) 0.0055(5) 0.0033(5) 0.0008(5)
C5B 0.0161(7) 0.0156(7) 0.0145(7) 0.0025(5) 0.0044(5) 0.0037(5)
C1B 0.0151(7) 0.0162(7) 0.0114(6) 0.0038(5) 0.0022(5) 0.0037(5)
C3B 0.0158(7) 0.0176(7) 0.0146(7) 0.0030(5) 0.0026(5) 0.0037(6)
C12B 0.0212(8) 0.0211(7) 0.0165(7) 0.0041(6) 0.0070(6) 0.0039(6)
C13A 0.0135(7) 0.0136(6) 0.0169(7) 0.0022(5) 0.0044(5) 0.0007(5)
C14A 0.0142(7) 0.0180(7) 0.0177(7) 0.0036(6) 0.0050(5) 0.0013(6)
C22A 0.0157(7) 0.0157(7) 0.0173(7) 0.0040(5) 0.0047(5) 0.0051(5)
C1A 0.0209(8) 0.0146(7) 0.0134(7) 0.0037(5) 0.0035(5) 0.0025(6)
C4B 0.0188(8) 0.0163(7) 0.0163(7) 0.0016(5) 0.0034(6) 0.0033(6)
C18B 0.0156(7) 0.0161(7) 0.0237(8) 0.0053(6) 0.0067(6) 0.0001(6)
C17A 0.0179(8) 0.0168(7) 0.0238(8) 0.0037(6) 0.0072(6) 0.0049(6)
C13B 0.0144(7) 0.0141(7) 0.0198(7) 0.0024(5) 0.0068(6) 0.0005(5)
C8B 0.0190(8) 0.0183(7) 0.0169(7) 0.0018(6) 0.0032(6) 0.0046(6)
C5A 0.0252(8) 0.0139(7) 0.0229(8) 0.0047(6) 0.0083(6) 0.0043(6)
C15A 0.0192(8) 0.0223(7) 0.0156(7) 0.0011(6) 0.0055(6) 0.0013(6)
C14B 0.0177(7) 0.0154(7) 0.0199(7) 0.0029(6) 0.0060(6) -0.0008(6)
C7B 0.0213(8) 0.0231(8) 0.0178(7) 0.0050(6) 0.0013(6) 0.0055(6)
C17B 0.0213(8) 0.0153(7) 0.0317(9) 0.0057(6) 0.0099(6) 0.0034(6)
C24A 0.0210(8) 0.0205(7) 0.0213(7) 0.0071(6) 0.0072(6) 0.0081(6)
C22B 0.0232(8) 0.0183(7) 0.0237(8) 0.0062(6) 0.0035(6) 0.0039(6)
C18A 0.0128(7) 0.0157(7) 0.0175(7) 0.0036(5) 0.0051(5) 0.0011(5)
C19B 0.0216(8) 0.0179(7) 0.0168(7) 0.0027(6) 0.0037(6) 0.0008(6)
C6B 0.0190(8) 0.0189(7) 0.0206(7) 0.0005(6) 0.0032(6) 0.0006(6)
C23A 0.0163(7) 0.0198(7) 0.0216(7) 0.0038(6) 0.0043(6) 0.0032(6)
C16A 0.0210(8) 0.0187(7) 0.0228(8) -0.0020(6) 0.0085(6) 0.0033(6)
C19A 0.0266(8) 0.0193(7) 0.0144(7) 0.0038(6) 0.0049(6) 0.0053(6)
C16B 0.0274(9) 0.0159(7) 0.0295(9) -0.0011(6) 0.0117(7) 0.0015(6)
C15B 0.0243(8) 0.0196(7) 0.0203(8) 0.0006(6) 0.0084(6) -0.0006(6)
C11B 0.0242(8) 0.0265(8) 0.0175(7) 0.0015(6) 0.0082(6) 0.0043(6)
C3A 0.0239(9) 0.0187(7) 0.0246(8) 0.0063(6) 0.0044(6) -0.0018(6)
C20B 0.0239(9) 0.0275(8) 0.0244(8) 0.0084(6) 0.0068(6) 0.0064(7)
C9B 0.0201(8) 0.0233(8) 0.0239(8) 0.0009(6) 0.0036(6) 0.0089(6)
C8A 0.0304(9) 0.0217(8) 0.0288(9) 0.0095(7) 0.0066(7) 0.0100(7)
C21B 0.0252(9) 0.0278(8) 0.0183(8) 0.0053(6) 0.0031(6) -0.0003(7)
C10B 0.0210(8) 0.0319(9) 0.0247(8) -0.0007(7) 0.0090(6) 0.0084(7)
C4D 0.0313(10) 0.0279(9) 0.0435(11) 0.0129(8) 0.0175(8) 0.0088(7)
C20A 0.0304(9) 0.0300(9) 0.0243(8) 0.0062(7) -0.0023(7) 0.0075(7)
C21A 0.0395(10) 0.0248(8) 0.0295(9) 0.0122(7) 0.0117(8) 0.0039(7)
C23B 0.0313(10) 0.0379(10) 0.0268(9) 0.0128(7) 0.0109(7) 0.0052(8)
C12A 0.0537(12) 0.0236(8) 0.0288(9) 0.0084(7) 0.0214(8) 0.0150(8)
C3D 0.0353(10) 0.0292(9) 0.0286(9) 0.0098(7) 0.0041(7) -0.0009(7)
C24B 0.0369(10) 0.0359(10) 0.0300(9) 0.0117(8) 0.0036(8) 0.0163(8)
C7A 0.0316(10) 0.0286(9) 0.0294(9) 0.0068(7) 0.0000(7) -0.0080(7)
C4A 0.0313(10) 0.0158(8) 0.0526(12) 0.0060(7) 0.0099(8) 0.0005(7)
C2D 0.0279(10) 0.0295(9) 0.0565(12) 0.0140(9) 0.0188(9) 0.0062(7)
C6A 0.0434(11) 0.0265(9) 0.0292(9) 0.0083(7) 0.0103(8) -0.0043(8)
C5D 0.0325(10) 0.0279(9) 0.0409(11) 0.0068(8) -0.0004(8) 0.0013(7)
C9A 0.0378(11) 0.0276(9) 0.0494(12) 0.0155(8) 0.0078(9) 0.0151(8)
C3C 0.0357(11) 0.0488(12) 0.0335(10) 0.0173(9) 0.0081(8) 0.0077(9)
C2C 0.0400(12) 0.0451(11) 0.0366(11) 0.0118(9) 0.0113(9) -0.0022(9)
C11A 0.0755(16) 0.0304(10) 0.0512(13) 0.0123(9) 0.0419(12) 0.0263(10)
C5C 0.0575(14) 0.0351(10) 0.0446(12) 0.0120(9) 0.0191(10) 0.0058(10)
C10A 0.0438(12) 0.0355(11) 0.0770(16) 0.0214(10) 0.0307(11) 0.0247(9)
C4C 0.0462(13) 0.0475(12) 0.0391(11) 0.0070(9) 0.0026(9) 0.0026(10)
O1C 0.0514(9) 0.0442(8) 0.0331(7) 0.0142(6) 0.0109(6) 0.0021(7)
O1D 0.0463(9) 0.0585(10) 0.0352(8) -0.0102(7) 0.0162(7) -0.0056(7)

loop_
_atom_type_symbol
_atom_type_description
_atom_type_scat_dispersion_real
_atom_type_scat_dispersion_imag
_atom_type_scat_source
C C 0.0181 0.0091 'International Tables Vol C Tables 4.2.6.8 and 6.1.1.4'
H H 0.0000 0.0000 'International Tables Vol C Tables 4.2.6.8 and 6.1.1.4'
N N 0.0311 0.0180 'International Tables Vol C Tables 4.2.6.8 and 6.1.1.4'
Si Si 0.2541 0.3302 'International Tables Vol C Tables 4.2.6.8 and 6.1.1.4'
O O 0.0492 0.0322 'International Tables Vol C Tables 4.2.6.8 and 6.1.1.4'

loop_
_geom_angle_atom_site_label_1
_geom_angle_atom_site_label_2
_geom_angle_atom_site_label_3
_geom_angle
C3B Si1B C22A 120.57(7)
C3B Si1B C1B 89.50(6)
C22A Si1B C1B 125.45(6)
C3B Si1B Si1A 117.69(5)
C22A Si1B Si1A 92.63(5)
C1B Si1B Si1A 113.38(4)
C13A Si1A C1A 114.77(7)
C13A Si1A Si1B 92.10(5)
C1A Si1A Si1B 118.07(5)
C1B N2B C13B 122.46(13)
C1A N2A C3A 110.22(13)
C12B C5B C8B 108.44(12)
C12B C5B C1B 111.29(12)
C8B C5B C1B 106.11(11)
C12B C5B C4B 111.91(12)
C8B C5B C4B 111.18(12)
C1B C5B C4B 107.76(12)
N2B C1B C5B 117.53(13)
N2B C1B Si1B 136.55(11)
C5B C1B Si1B 105.89(9)
C6B C3B C7B 108.67(12)
C6B C3B C4B 109.91(12)
C7B C3B C4B 110.44(12)
C6B C3B Si1B 117.70(10)
C7B C3B Si1B 110.59(10)
C4B C3B Si1B 99.14(9)
C11B C12B C5B 112.86(12)
C14A C13A C18A 120.44(13)
C14A C13A Si1A 122.50(11)
C18A C13A Si1A 116.54(11)
C15A C14A C13A 119.35(13)
C15A C14A C19A 119.92(13)
C13A C14A C19A 120.72(13)
C24A C22A C18A 113.26(12)
C24A C22A C23A 107.96(12)
C18A C22A C23A 106.62(12)
C24A C22A Si1B 115.15(10)
C18A C22A Si1B 108.08(9)
C23A C22A Si1B 105.14(9)
N2A C1A C5A 116.30(13)
N2A C1A Si1A 118.16(11)
C5A C1A Si1A 125.54(11)
C3B C4B C5B 114.00(11)
C17B C18B C13B 118.02(14)
C17B C18B C22B 121.98(14)
C13B C18B C22B 120.00(13)
C16A C17A C18A 120.45(14)
C14B C13B C18B 121.43(13)
C14B C13B N2B 120.49(13)
C18B C13B N2B 117.83(13)
C9B C8B C5B 112.86(12)
C1A C5A C12A 111.52(13)
C1A C5A C4A 101.10(13)
C12A C5A C4A 113.01(15)
C1A C5A C8A 109.59(12)
C12A C5A C8A 108.68(14)
C4A C5A C8A 112.77(14)
C16A C15A C14A 120.00(14)
C15B C14B C13B 117.82(14)
C15B C14B C19B 121.45(14)
C13B C14B C19B 120.44(13)
C16B C17B C18B 121.27(15)
C18B C22B C23B 110.60(13)
C18B C22B C24B 113.82(14)
C23B C22B C24B 109.39(14)
C17A C18A C13A 118.62(13)
C17A C18A C22A 120.93(13)
C13A C18A C22A 120.23(12)
C14B C19B C21B 113.91(13)
C14B C19B C20B 109.08(13)
C21B C19B C20B 109.91(13)
C15A C16A C17A 120.92(14)
C14A C19A C21A 110.41(13)
C14A C19A C20A 112.90(13)
C21A C19A C20A 110.78(14)
C15B C16B C17B 119.77(14)
C16B C15B C14B 121.48(15)
C10B C11B C12B 111.73(13)
N2A C3A C6A 108.52(13)
N2A C3A C7A 107.40(13)
C6A C3A C7A 109.96(15)
N2A C3A C4A 105.75(13)
C6A C3A C4A 112.63(15)
C7A C3A C4A 112.29(15)
C10B C9B C8B 110.23(13)
C9A C8A C5A 113.01(15)
C9B C10B C11B 110.27(13)
C5D C4D C3D 102.56(15)
C5A C12A C11A 111.92(14)
C2D C3D C4D 102.35(15)
C5A C4A C3A 106.25(13)
O1D C2D C3D 106.23(15)
O1D C5D C4D 106.85(15)
C10A C9A C8A 111.36(16)
C4C C3C C2C 102.29(17)
O1C C2C C3C 107.45(17)
C10A C11A C12A 111.52(17)
O1C C5C C4C 106.37(17)
C9A C10A C11A 111.05(18)
C3C C4C C5C 101.69(17)
C5C O1C C2C 108.95(15)
C2D O1D C5D 109.89(15)

loop_
_geom_bond_atom_site_label_1
_geom_bond_atom_site_label_2
_geom_bond_distance
Si1B C3B 1.9011(15)
Si1B C22A 1.9209(15)
Si1B C1B 1.9268(15)
Si1B Si1A 2.3342(5)
Si1A C13A 1.8797(15)
Si1A C1A 1.8987(15)
N2B C1B 1.2736(19)
N2B C13B 1.4223(18)
N2A C1A 1.275(2)
N2A C3A 1.4920(19)
C5B C12B 1.542(2)
C5B C8B 1.550(2)
C5B C1B 1.5499(19)
C5B C4B 1.563(2)
C3B C6B 1.530(2)
C3B C7B 1.538(2)
C3B C4B 1.553(2)
C12B C11B 1.532(2)
C13A C14A 1.406(2)
C13A C18A 1.418(2)
C14A C15A 1.400(2)
C14A C19A 1.518(2)
C22A C24A 1.535(2)
C22A C18A 1.542(2)
C22A C23A 1.553(2)
C1A C5A 1.535(2)
C18B C17B 1.395(2)
C18B C13B 1.412(2)
C18B C22B 1.522(2)
C17A C16A 1.390(2)
C17A C18A 1.398(2)
C13B C14B 1.411(2)
C8B C9B 1.531(2)
C5A C12A 1.537(2)
C5A C4A 1.538(2)
C5A C8A 1.541(2)
C15A C16A 1.386(2)
C14B C15B 1.396(2)
C14B C19B 1.522(2)
C17B C16B 1.389(2)
C22B C23B 1.526(2)
C22B C24B 1.528(2)
C19B C21B 1.528(2)
C19B C20B 1.536(2)
C19A C21A 1.528(2)
C19A C20A 1.530(2)
C16B C15B 1.386(2)
C11B C10B 1.528(2)
C3A C6A 1.522(2)
C3A C7A 1.524(2)
C3A C4A 1.551(2)
C9B C10B 1.527(2)
C8A C9A 1.528(2)
C4D C5D 1.509(3)
C4D C3D 1.514(3)
C12A C11A 1.538(3)
C3D C2D 1.509(3)
C2D O1D 1.422(3)
C5D O1D 1.424(3)
C9A C10A 1.512(3)
C3C C4C 1.505(3)
C3C C2C 1.510(3)
C2C O1C 1.424(2)
C11A C10A 1.516(4)
C5C O1C 1.419(3)
C5C C4C 1.520(3)
